data_1525766
loop_
_publ_author_name
'Licci, F.'
'Gauzzi, A.'
'Marezio, M.'
'Huang, Q.'
'Bougerol-Chaillout, C.'
'Santoro, A.'
'Masini, R.'
'Bordet, P.'

_publ_section_title
;
 Effects of Re substitution on the structure and superconductivity of
 Cu1-x Rex Ba2 Y Cu2 Ow
;
_journal_name_full 'Physica C (Amsterdam)'
_journal_page_first 267
_journal_page_last 277
_journal_volume 355
_journal_year 2001
_chemical_formula_sum 'Ba2 Cu2.9 O7.049 Re0.1 Y'
_chemical_name_systematic '(Cu0.9 Re0.1) Ba2 Y Cu2 O7.049'
_space_group_IT_number 47
_symmetry_space_group_name_Hall '-P 2 2'
_symmetry_space_group_name_H-M 'P m m m'
_cell_angle_alpha 90
_cell_angle_beta 90
_cell_angle_gamma 90
_cell_formula_units_Z 1
_cell_length_a 3.84192
_cell_length_b 3.87655
_cell_length_c 11.69134
_cell_volume 174.124
_citation_journal_id_ASTM PHYCE6
_cod_data_source_file Licci_PHYCE6_2001_1862.cif
_cod_data_source_block Ba2Cu2.9O7.049Re0.1Y1
_cod_original_cell_volume 174.1237
_cod_original_formula_sum 'Ba2 Cu2.9 O7.049 Re0.1 Y1'
_cod_database_code 1525766

loop_
_symmetry_equiv_pos_as_xyz
x,y,z
-x,-y,z
x,-y,-z
-x,y,-z
-x,-y,-z
x,y,-z
-x,y,z
x,-y,z

loop_
_atom_site_label
_atom_site_type_symbol
_atom_site_fract_x
_atom_site_fract_y
_atom_site_fract_z
_atom_site_occupancy
_atom_site_U_iso_or_equiv
O5 O-2 0.5 0 0 0.245 0.0
O3 O-2 0 0.5 0.37793 1 0.0
Re1 Re+5 0 0 0 0.1 0.0
O2 O-2 0.5 0 0.37838 1 0.0
Cu2 Cu+2 0 0 0.35684 1 0.0
Ba1 Ba+2 0.5 0.5 0.18522 1 0.0
O1 O-2 0 0 0.15824 1 0.0
O4 O-2 0 0.5 0 0.804 0.0
Cu1 Cu+2 0 0 0 0.9 0.0
Y1 Y+3 0.5 0.5 0.5 1 0.0
